data_9000712
loop_
_publ_author_name
'Winter, J. K.'
'Ghose, S.'

_publ_section_title
;
 Thermal expansion and high-temperature crystal chemistry of the Al2SiO5
 polymorphs
 T = 600 deg C
;
_journal_name_full 'American Mineralogist'
_journal_page_first 573
_journal_page_last 586
_journal_volume 64
_journal_year 1979
_chemical_formula_sum 'Al2 O5 Si'
_chemical_name_mineral Sillimanite
_space_group_IT_number 62
_symmetry_space_group_name_Hall '-P 2c 2ab'
_symmetry_space_group_name_H-M 'P b n m'
_cell_angle_alpha 90
_cell_angle_beta 90
_cell_angle_gamma 90
_cell_length_a 7.4967
_cell_length_b 7.7136
_cell_length_c 5.7921
_cell_formula_units_Z 4
_cell_volume 334.937
_database_code_amcsd 0000725
_diffrn_ambient_temperature 873.15
_exptl_crystal_density_diffrn 3.214
_cod_original_formula_sum 'Al2 Si O5'
_cod_database_code 9000712

loop_
_space_group_symop_operation_xyz
x,y,z
x,y,1/2-z
-x,-y,1/2+z
1/2+x,1/2-y,1/2+z
1/2-x,1/2+y,1/2-z
1/2-x,1/2+y,z
1/2+x,1/2-y,-z
-x,-y,-z

loop_
_atom_site_aniso_label
_atom_site_aniso_U_11
_atom_site_aniso_U_22
_atom_site_aniso_U_33
_atom_site_aniso_U_12
_atom_site_aniso_U_13
_atom_site_aniso_U_23
Al1 0.00883 0.01296 0.01156 0.00000 -0.00022 -0.00023
Al2 0.00968 0.01356 0.01258 -0.00059 0.00000 0.00000
Si 0.00854 0.01206 0.01139 -0.00146 0.00000 0.00000
O1 0.00940 0.01899 0.01428 -0.00469 0.00000 0.00000
O2 0.00940 0.01869 0.01462 -0.00352 0.00000 0.00000
O3 0.02306 0.02411 0.03110 -0.01377 0.00000 0.00000
O4 0.01737 0.01447 0.01241 -0.00469 -0.00066 0.00000

loop_
_atom_site_label
_atom_site_fract_x
_atom_site_fract_y
_atom_site_fract_z
Al1 0.00000 0.00000 0.00000
Al2 0.14140 0.34590 0.25000
Si 0.15250 0.34080 0.75000
O1 0.35970 0.41000 0.75000
O2 0.35680 0.43490 0.25000
O3 0.47710 0.00130 0.75000
O4 0.12470 0.22450 0.51420

loop_
_cod_related_entry_id
_cod_related_entry_database
_cod_related_entry_code
1 AMCSD 0000725
